data_2018877
loop_
_publ_author_name
'Behm, H.'

_publ_section_title
;
 Hexpotassium(cyclo-Octahydroxotetracosaoxohexadecaborato)diox uranate(VI)
 Dodecahyrate, K6 (U O2 (B16 O24 (O H)8)) (H2 O)12
;
_journal_issue 5
_journal_name_full 'Acta Crystallographica C (39,1983-)'
_journal_page_first 642
_journal_page_last 645
_journal_paper_doi 10.1107/S0108270185004942
_journal_volume 41
_journal_year 1985
_chemical_formula_sum 'B16 K6 O44 U'
_chemical_name_systematic 'K6 (U O2 (B16 O24 (O H)8)) (H2 O)12'
_space_group_IT_number 14
_symmetry_space_group_name_Hall '-P 2yn'
_symmetry_space_group_name_H-M 'P 1 21/n 1'
_cell_angle_alpha 90
_cell_angle_beta 94.74(3)
_cell_angle_gamma 90
_cell_formula_units_Z 4
_cell_length_a 12.024(6)
_cell_length_b 26.45(1)
_cell_length_c 12.543(4)
_cell_volume 3975.467
_citation_journal_id_ASTM ACSCEE
_cod_data_source_file boron0-1_561.cif
_cod_data_source_block B16K6O44U1
_cod_depositor_comments
;
 Changing the z coordinate of atom 'C40' from '0.964' to '0.694',
 marking disorder groups and assemblies, adding temperature factors
 and standard uncertainty values after consulting the original
 publication.

 Antanas Vaitkus,
 2016-12-19
;
_cod_original_cell_volume 3975.468
_cod_original_sg_symbol_Hall '-P 2ybc (x-z,y,z)'
_cod_original_formula_sum 'B16 K6 O44 U1'
_cod_database_code 2018877

loop_
_symmetry_equiv_pos_as_xyz
x,y,z
-x+1/2,y+1/2,-z+1/2
-x,-y,-z
x-1/2,-y-1/2,z-1/2

loop_
_atom_site_label
_atom_site_type_symbol
_atom_site_fract_x
_atom_site_fract_y
_atom_site_fract_z
_atom_site_occupancy
_atom_site_U_iso_or_equiv
_atom_site_disorder_assembly
_atom_site_disorder_group
_atom_site_attached_hydrogens
U1 U+6 0.8991(1) 0.1364(1) 0.7916(1) 1 0.006(1) . . 0
O1 O-2 0.9156(5) 0.2038(3) 0.7906(5) 1 0.012(2) . . 0
O2 O-2 0.8821(5) 0.0692(3) 0.7906(5) 1 0.014(2) . . 0
K1 K+1 0.9227(2) 0.2204(1) 0.2953(2) 1 0.018(1) . . 0
K2 K+1 0.9284(2) 0.2659(1) 0.9757(2) 1 0.022(1) . . 0
K3 K+1 0.8229(2) -0.0298(1) 0.8036(2) 1 0.024(1) . . 0
K4 K+1 0.9184(2) 0.2648(1) 0.6060(2) 1 0.019(1) . . 0
K5 K+1 1.0787(5) 0.0129(2) 0.6601(4) 0.594(4) 0.059(2) A 1 0
K6 K+1 1.3503(5) -0.0184(2) 0.7152(5) 0.406(4) 0.041(2) A 2 0
K7 K+1 0.4822(4) 0.0877(2) 0.3897(4) 0.586(4) 0.056(2) B 1 0
K8 K+1 0.2749(4) 0.0669(2) 0.4780(4) 0.414(4) 0.026(1) B 2 0
B1 B+3 0.6498(9) 0.1554(5) 0.7866(9) 1 0.013(3) . . 0
B2 B+3 0.6703(8) 0.1312(4) 0.5892(8) 1 0.013(3) . . 0
B3 B+3 0.8443(7) 0.1428(4) 0.5081(8) 1 0.008(3) . . 0
B4 B+3 1.0470(8) 0.1404(5) 0.6043(8) 1 0.010(3) . . 0
B5 B+3 1.1534(7) 0.1280(4) 0.7991(8) 1 0.008(3) . . 0
B6 B+3 1.1177(8) 0.1131(5) 0.9943(8) 1 0.010(3) . . 0
B7 B+3 0.9565(8) 0.1445(5) 1.0763(8) 1 0.013(3) . . 0
B8 B+3 0.7577(8) 0.1583(4) 0.9787(7) 1 0.005(2) . . 0
B9 B+3 0.5075(9) 0.1033(4) 0.6832(8) 1 0.011(3) . . 0
B10 B+3 0.6885(8) 0.2034(4) 0.4770(8) 1 0.010(3) . . 0
B11 B+3 1.0104(8) 0.1093(4) 0.4219(8) 1 0.008(3) . . 0
B12 B+3 1.1862(9) 0.2033(5) 0.6855(8) 1 0.012(3) . . 0
B13 B+3 1.2533(9) 0.0617(5) 0.9057(9) 1 0.015(3) . . 0
B14 B+3 1.138(1) 0.1902(5) 1.1002(9) 1 0.018(3) . . 0
B15 B+3 0.7826(8) 0.1253(5) 1.1617(8) 1 0.013(3) . . 0
B16 B+3 0.6565(8) 0.2328(4) 0.8982(8) 1 0.011(3) . . 0
O3 O-2 0.7207(5) 0.1350(3) 0.8761(5) 1 0.009(2) . . 0
O4 O-2 0.7187(5) 0.1483(3) 0.6949(5) 1 0.010(2) . . 0
O5 O-2 0.7556(5) 0.1098(3) 0.5311(6) 1 0.015(2) . . 0
O6 O-2 0.9255(5) 0.1485(3) 0.6027(5) 1 0.011(2) . . 0
O7 O-2 1.0744(5) 0.1144(3) 0.7070(5) 1 0.010(2) . . 0
O8 O-2 1.0807(5) 0.1303(3) 0.8864(5) 1 0.012(2) . . 0
O9 O-2 1.0259(5) 0.1027(3) 1.0560(5) 1 0.010(2) . . 0
O10 O-2 0.8793(5) 0.1560(3) 0.9817(5) 1 0.010(2) . . 0
O11 O-2 0.5422(5) 0.1306(3) 0.7710(5) 1 0.009(2) . . 0
O12 O-2 0.5783(5) 0.0949(3) 0.6020(5) 1 0.012(2) . . 0
O13 O-2 0.6195(5) 0.1745(3) 0.5291(5) 1 0.011(2) . . 0
O14 O-2 0.8000(5) 0.1936(3) 0.4765(5) 1 0.013(2) . . 0
O15 O-2 0.9010(6) 0.1237(3) 0.4161(5) 1 0.018(2) . . 0
O16 O-2 1.0781(5) 0.1115(3) 0.5129(5) 1 0.011(2) . . 0
O17 O-2 1.1078(5) 0.1890(3) 0.6069(5) 1 0.011(2) . . 0
O18 O-2 1.2058(5) 0.1779(3) 0.7787(5) 1 0.012(2) . . 0
O19 O-2 1.2425(5) 0.0908(3) 0.8161(6) 1 0.016(2) . . 0
O20 O-2 1.1877(5) 0.0668(3) 0.9884(5) 1 0.010(2) . . 0
O21 O-2 1.1908(5) 0.1528(3) 1.0479(5) 1 0.010(2) . . 0
O22 O-2 1.0244(5) 0.1906(3) 1.1064(5) 1 0.012(2) . . 0
O23 O-2 0.893(5) 0.1332(3) 1.1693(5) 1 0.012(2) . . 0
O24 O-2 0.7164(5) 0.1307(3) 1.0687(5) 1 0.011(2) . . 0
O25 O-2 0.7162(5) 0.2111(3) 0.9821(5) 1 0.013(2) . . 0
O26 O-2 0.6293(5) 0.2100(3) 0.8020(5) 1 0.011(2) . . 0
O27 O-2 0.4042(5) 0.0831(3) 0.6713(6) 1 0.018(2) . . 1
O28 O-2 0.6378(5) 0.2439(3) 0.4194(5) 1 0.012(2) . . 1
O29 O-2 1.0525(6) 0.0919(4) 0.3237(5) 1 0.019(2) . . 1
O30 O-2 1.2472(7) 0.2465(3) 0.6732(5) 1 0.023(2) . . 1
O31 O-2 1.3342(6) 0.0257(3) 0.9141(6) 1 0.024(2) . . 1
O32 O-2 1.2064(6) 0.2261(3) 1.1503(6) 1 0.016(2) . . 1
O33 O-2 0.7312(5) 0.1121(3) 1.2517(5) 1 0.018(2) . . 1
O34 O-2 0.6200(6) 0.2820(3) 0.9069(5) 1 0.017(2) . . 1
O35 O-2 0.9130(6) 0.3145(4) 0.4109(7) 1 0.025(3) . . 2
O36 O-2 0.808(1) 0.3422(6) 0.878(1) 0.54(1) 0.019(2) C 1 2
O37 O-2 0.811(1) 0.3619(7) 1.000(1) 0.46(1) 0.019(2) C 2 2
O38 O-2 0.6547(7) 0.0307(3) 0.9007(7) 1 0.029(3) . . 2
O39 O-2 0.0524(8) -0.0159(4) 0.8743(7) 1 0.032(3) . . 2
O40 O-2 0.8338(9) 0.3922(4) 0.694(1) 1 0.051(4) . . 2
O41 O-2 1.0342(9) 0.3223(4) 0.7609(8) 1 0.042(3) . . 2
O42 O-2 0.635(1) -0.0034(8) 0.684(2) 0.58(2) 0.042(3) D 1 2
O43 O-2 0.654(2) -0.007(1) 0.598(2) 0.42(2) 0.042(3) D 2 2
O44 O-2 0.291(2) -0.0198(9) 0.598(2) 0.47(1) 0.035(3) E 1 2
O45 O-2 0.473(1) -0.0225(8) 0.781(2) 0.53(1) 0.035(3) E 2 2
O46 O-2 1.1249(8) -0.0157(4) 0.445(1) 1 0.048(4) . . 2
O47 O-2 0.521(1) 0.0752(8) 0.089(2) 0.68(2) 0.053(4) F 1 2
O48 O-2 0.500(3) 0.110(2) 0.072(3) 0.32(2) 0.053(4) F 2 2
